data_4343175
loop_
_publ_author_name
'Sietzen, Malte'
'Wadepohl, Hubert'
'Ballmann, Joachim'

_publ_section_title
;
 Synthesis and reactivity of cyclometalated triamidophosphine complexes of
 niobium and tantalum.
;
_journal_issue 8
_journal_name_full 'Inorganic chemistry'
_journal_page_first 4094
_journal_page_last 4103
_journal_paper_doi 10.1021/acs.inorgchem.5b00333
_journal_volume 54
_journal_year 2015
_chemical_formula_moiety 'C53 H59 N5 Nb P Si'
_chemical_formula_sum 'C53 H59 N5 Nb P Si'
_chemical_formula_weight 918.02
_chemical_properties_physical air-sensitive
_space_group_crystal_system triclinic
_space_group_IT_number 2
_space_group_name_Hall '-P 1'
_space_group_name_H-M_alt 'P -1'
_symmetry_cell_setting triclinic
_symmetry_Int_Tables_number 2
_symmetry_space_group_name_Hall '-P 1'
_symmetry_space_group_name_H-M 'P -1'
_atom_sites_solution_hydrogens geom
_atom_sites_solution_primary iterative
_atom_sites_solution_secondary difmap
_audit_block_code ba_ms3
_audit_creation_date
;
'Mon Mar 18 14:08:12 2013'
;
_audit_creation_method
;
Olex2 1.2
(compiled 2015.01.26 svn.r3151 for OlexSys, GUI svn.r4998)
;
_audit_update_record '11.02.2015 09:50:51 CET UTC+01:00  encif 1.29'
_cell_angle_alpha 73.3096(11)
_cell_angle_beta 68.5804(12)
_cell_angle_gamma 73.5376(12)
_cell_formula_units_Z 2
_cell_length_a 12.33713(18)
_cell_length_b 12.97373(17)
_cell_length_c 16.8536(2)
_cell_measurement_reflns_used 52233
_cell_measurement_temperature 110(1)
_cell_measurement_theta_max 70.2960
_cell_measurement_theta_min 4.1560
_cell_volume 2356.76(6)
_computing_cell_refinement
;
CrysAlisPro, Agilent Technologies,
Version 1.171.36.28 (release 01-02-2013 CrysAlis171 .NET)
(compiled Feb  1 2013,16:14:44)
;
_computing_data_collection
;
CrysAlisPro, Agilent Technologies,
Version 1.171.36.28 (release 01-02-2013 CrysAlis171 .NET)
(compiled Feb  1 2013,16:14:44)
;
_computing_data_reduction
;
CrysAlisPro, Agilent Technologies,
Version 1.171.36.28 (release 01-02-2013 CrysAlis171 .NET)
(compiled Feb  1 2013,16:14:44)
;
_computing_molecular_graphics 'Olex2 (Dolomanov et al., 2009)'
_computing_publication_material 'encif (Wadepohl, 2009-14); encifer 1.5 (CCDC, 2014)'
_computing_structure_refinement 'ShelXL (Sheldrick, 2008)'
_computing_structure_solution 'SUPERFLIP (Palatinus, 2007-2009)'
_diffrn_ambient_temperature 110(1)
_diffrn_detector 'CCD plate'
_diffrn_detector_area_resol_mean 7.9621
_diffrn_detector_type 'Agilent EOS'
_diffrn_measured_fraction_theta_full 0.985
_diffrn_measured_fraction_theta_max 0.975
_diffrn_measurement_details
;
  1 omega  -41.00   73.00   1.0000    5.0000
omega____ theta____ kappa____ phi______ frames
    -        0.0000   19.0000 -120.0000 114

  2 omega   -9.00   21.00   1.0000    5.0000
omega____ theta____ kappa____ phi______ frames
    -        0.0000  -57.0000 -180.0000 30

  3 omega  -67.00  -15.00   1.0000    5.0000
omega____ theta____ kappa____ phi______ frames
    -        0.0000  -57.0000 -180.0000 52

  4 omega  -24.00   32.00   1.0000   25.0000
omega____ theta____ kappa____ phi______ frames
    -       -3.5000   57.0000  -60.0000 56

  5 omega   39.00   65.00   1.0000   25.0000
omega____ theta____ kappa____ phi______ frames
    -       -3.5000   57.0000  -60.0000 26

  6 omega  -28.00    9.00   1.0000   25.0000
omega____ theta____ kappa____ phi______ frames
    -       -3.5000   38.0000   30.0000 37

  7 omega   17.00   44.00   1.0000   25.0000
omega____ theta____ kappa____ phi______ frames
    -       -3.5000   38.0000   30.0000 27

  8 omega  -13.00   47.00   1.0000    5.0000
omega____ theta____ kappa____ phi______ frames
    -       14.0000   78.0000  -11.8145 60

  9 omega   -5.00   48.00   1.0000    5.0000
omega____ theta____ kappa____ phi______ frames
    -       26.0000   78.0000  131.4505 53

 10 omega    7.00   38.00   1.0000   25.0000
omega____ theta____ kappa____ phi______ frames
    -       38.0000   79.0000   59.0052 31

 11 omega    6.00   31.00   1.0000   25.0000
omega____ theta____ kappa____ phi______ frames
    -       38.0000   80.0000 -136.6938 25

 12 omega   11.00   36.00   1.0000   25.0000
omega____ theta____ kappa____ phi______ frames
    -       42.0000   78.0000  139.7759 25

 13 omega   15.00   40.00   1.0000   25.0000
omega____ theta____ kappa____ phi______ frames
    -       46.0000   79.0000 -164.3077 25

 14 omega   16.00   42.00   1.0000   25.0000
omega____ theta____ kappa____ phi______ frames
    -       46.0000   78.0000 -104.2463 26

 15 omega   15.00   40.00   1.0000   25.0000
omega____ theta____ kappa____ phi______ frames
    -       46.0000   78.0000  -62.6915 25

 16 omega   18.00   43.00   1.0000   25.0000
omega____ theta____ kappa____ phi______ frames
    -       50.0000   80.0000   -6.2606 25

 17 omega   18.00   43.00   1.0000   25.0000
omega____ theta____ kappa____ phi______ frames
    -       50.0000   80.0000   64.1821 25

 18 omega   18.00   43.00   1.0000   25.0000
omega____ theta____ kappa____ phi______ frames
    -       50.0000   80.0000 -161.5012 25

 19 omega   22.00   48.00   1.0000   25.0000
omega____ theta____ kappa____ phi______ frames
    -       50.0000   77.0000   37.0187 26

 20 omega   19.00   45.00   1.0000   25.0000
omega____ theta____ kappa____ phi______ frames
    -       50.0000   80.0000  140.5717 26

 21 omega   18.00   43.00   1.0000   25.0000
omega____ theta____ kappa____ phi______ frames
    -       50.0000   80.0000  -38.7475 25

 22 omega   29.00   55.00   1.0000   25.0000
omega____ theta____ kappa____ phi______ frames
    -       58.0000   77.0000  -64.5277 26

 23 omega   30.00   66.00   1.0000   25.0000
omega____ theta____ kappa____ phi______ frames
    -       58.0000   75.0000   24.0599 36

 24 omega   30.00   56.00   1.0000   25.0000
omega____ theta____ kappa____ phi______ frames
    -       58.0000   77.0000  -90.2269 26

 25 omega   28.00   53.00   1.0000   25.0000
omega____ theta____ kappa____ phi______ frames
    -       58.0000   77.0000  -11.1393 25

 26 omega   29.00   55.00   1.0000   25.0000
omega____ theta____ kappa____ phi______ frames
    -       58.0000   77.0000 -138.5725 26

 27 omega   76.00  103.00   1.0000   25.0000
omega____ theta____ kappa____ phi______ frames
    -       58.0000   77.0000  -90.2269 27

 28 omega   28.00   54.00   1.0000   25.0000
omega____ theta____ kappa____ phi______ frames
    -       58.0000   77.0000   84.6781 26

 29 omega   30.00   56.00   1.0000   25.0000
omega____ theta____ kappa____ phi______ frames
    -       58.0000   77.0000  158.0152 26

 30 omega   78.00  117.00   1.0000   25.0000
omega____ theta____ kappa____ phi______ frames
    -       58.0000   77.0000  -11.1393 39

 31 omega   24.00   90.00   1.0000   25.0000
omega____ theta____ kappa____ phi______ frames
    -       58.0000  -80.0000 -124.5458 66

 32 omega  -11.00   17.00   1.0000   25.0000
omega____ theta____ kappa____ phi______ frames
    -       58.0000  -80.0000 -124.5458 28

 33 omega   42.00   69.00   1.0000   25.0000
omega____ theta____ kappa____ phi______ frames
    -       58.0000   73.0000   98.6982 27

 34 omega   28.00   54.00   1.0000   25.0000
omega____ theta____ kappa____ phi______ frames
    -       58.0000   77.0000  137.8035 26

 35 omega   31.00   57.00   1.0000   25.0000
omega____ theta____ kappa____ phi______ frames
    -       58.0000   75.0000   41.3439 26

 36 omega   32.00   63.00   1.0000   25.0000
omega____ theta____ kappa____ phi______ frames
    -       58.0000   76.0000 -172.1139 31

 37 omega   28.00   55.00   1.0000   25.0000
omega____ theta____ kappa____ phi______ frames
    -       58.0000   77.0000   62.1351 27

 38 omega   89.00  115.00   1.0000   25.0000
omega____ theta____ kappa____ phi______ frames
    -       58.0000   77.0000  158.0152 26

 39 omega  -13.00   89.00   1.0000   25.0000
omega____ theta____ kappa____ phi______ frames
    -       58.0000  -80.0000   43.3379 102

 40 omega   53.00  130.00   1.0000   25.0000
omega____ theta____ kappa____ phi______ frames
    -       62.0000   58.0000  137.5972 77

 41 omega   35.00   71.00   1.0000   25.0000
omega____ theta____ kappa____ phi______ frames
    -       62.0000   74.0000  -13.6069 36

 42 omega   33.00   64.00   1.0000   25.0000
omega____ theta____ kappa____ phi______ frames
    -       62.0000   76.0000  157.3473 31

 43 omega   47.00   73.00   1.0000   25.0000
omega____ theta____ kappa____ phi______ frames
    -       62.0000   77.0000  -87.0787 26

 44 omega   33.00   59.00   1.0000   25.0000
omega____ theta____ kappa____ phi______ frames
    -       62.0000   75.0000   89.6371 26

 45 omega   41.00   67.00   1.0000   25.0000
omega____ theta____ kappa____ phi______ frames
    -       62.0000   73.0000   50.9194 26

 46 omega   39.00   65.00   1.0000   25.0000
omega____ theta____ kappa____ phi______ frames
    -       62.0000   69.0000 -134.8356 26

 47 omega   46.00   72.00   1.0000   25.0000
omega____ theta____ kappa____ phi______ frames
    -       66.0000   65.0000  101.0341 26

 48 omega   48.00   94.00   1.0000   25.0000
omega____ theta____ kappa____ phi______ frames
    -       66.0000   58.0000  -51.0596 46

 49 omega   46.00   95.00   1.0000   25.0000
omega____ theta____ kappa____ phi______ frames
    -       66.0000   56.0000 -137.1609 49

 50 omega   63.00   89.00   1.0000   25.0000
omega____ theta____ kappa____ phi______ frames
    -       66.0000   66.0000  178.4043 26

 51 omega   36.00   61.00   1.0000   25.0000
omega____ theta____ kappa____ phi______ frames
    -       66.0000   77.0000  -18.5055 25

 52 omega   38.00   68.00   1.0000   25.0000
omega____ theta____ kappa____ phi______ frames
    -       66.0000   73.0000 -117.1224 30

 53 omega   42.00   69.00   1.0000   25.0000
omega____ theta____ kappa____ phi______ frames
    -       70.0000   74.0000  -13.1053 27

 54 omega   49.00   75.00   1.0000   25.0000
omega____ theta____ kappa____ phi______ frames
    -       70.0000   64.0000   91.0710 26

 55 omega   41.00   69.00   1.0000   25.0000
omega____ theta____ kappa____ phi______ frames
    -       70.0000   77.0000 -109.3590 28

 56 omega    0.00  101.00   1.0000   25.0000
omega____ theta____ kappa____ phi______ frames
    -       70.0000  -80.0000  119.5682 101

 57 omega   57.00   84.00   1.0000   25.0000
omega____ theta____ kappa____ phi______ frames
    -       70.0000  -80.0000  -35.2093 27

 58 omega   45.00   72.00   1.0000   25.0000
omega____ theta____ kappa____ phi______ frames
    -       74.0000   77.0000  -67.5878 27

 59 omega   53.00  143.00   1.0000   25.0000
omega____ theta____ kappa____ phi______ frames
    -       74.0000   55.0000   61.1228 90

 60 omega   53.00   80.00   1.0000   25.0000
omega____ theta____ kappa____ phi______ frames
    -       78.0000   69.0000  -23.2095 27

 61 omega   50.00   79.00   1.0000   25.0000
omega____ theta____ kappa____ phi______ frames
    -       78.0000   73.0000   89.2276 29

 62 omega   59.00   86.00   1.0000   25.0000
omega____ theta____ kappa____ phi______ frames
    -       78.0000  -80.0000  179.1246 27

 63 omega   61.00  111.00   1.0000   25.0000
omega____ theta____ kappa____ phi______ frames
    -       78.0000   65.0000   -9.6161 50

 64 omega   53.00  130.00   1.0000   30.0000
omega____ theta____ kappa____ phi______ frames
    -       82.0000   76.0000 -120.9391 77

 65 omega   52.00   80.00   1.0000   30.0000
omega____ theta____ kappa____ phi______ frames
    -       82.0000   77.0000  138.3109 28

 66 omega   57.00  103.00   1.0000   30.0000
omega____ theta____ kappa____ phi______ frames
    -       82.0000   69.0000   -1.9163 46

 67 omega   57.00   83.00   1.0000   30.0000
omega____ theta____ kappa____ phi______ frames
    -       82.0000   40.0000 -121.9214 26

 68 omega   52.00   91.00   1.0000   30.0000
omega____ theta____ kappa____ phi______ frames
    -       86.0000  -80.0000  -55.1020 39

 69 omega   65.00  152.00   1.0000   30.0000
omega____ theta____ kappa____ phi______ frames
    -       86.0000   58.0000   23.5388 87

 70 omega   59.00   85.00   1.0000   30.0000
omega____ theta____ kappa____ phi______ frames
    -       86.0000   74.0000 -150.4074 26

 71 omega   65.00  140.00   1.0000   30.0000
omega____ theta____ kappa____ phi______ frames
    -       86.0000   55.0000  -16.0000 75

 72 omega   56.00  127.00   1.0000   30.0000
omega____ theta____ kappa____ phi______ frames
    -       86.0000   77.0000  145.6308 71

 73 omega   61.00   89.00   1.0000   30.0000
omega____ theta____ kappa____ phi______ frames
    -       86.0000   70.0000   81.1924 28

 74 omega   56.00  155.00   1.0000   30.0000
omega____ theta____ kappa____ phi______ frames
    -       86.0000   77.0000  -74.3167 99

 75 omega   62.00  159.00   1.0000   30.0000
omega____ theta____ kappa____ phi______ frames
    -       90.0000   73.0000  103.7408 97

 76 omega   70.00  110.00   1.0000   30.0000
omega____ theta____ kappa____ phi______ frames
    -       90.0000   59.0000 -156.3821 40

 77 omega   67.00  151.00   1.0000   30.0000
omega____ theta____ kappa____ phi______ frames
    -       90.0000   45.0000   88.7116 84

 78 omega   70.00  107.00   1.0000   30.0000
omega____ theta____ kappa____ phi______ frames
    -       94.0000   43.0000 -166.4020 37

 79 omega   66.00   92.00   1.0000   30.0000
omega____ theta____ kappa____ phi______ frames
    -       94.0000   74.0000   18.6305 26

 80 omega   81.00  106.00   1.0000   30.0000
omega____ theta____ kappa____ phi______ frames
    -      108.0000  -80.0000  110.0717 25

 81 omega   77.00  104.00   1.0000   30.0000
omega____ theta____ kappa____ phi______ frames
    -      108.0000  -77.0000  -90.0000 27

 82 omega   83.00  108.00   1.0000   30.0000
omega____ theta____ kappa____ phi______ frames
    -      108.0000   38.0000    0.0000 25

 83 omega   43.00   69.00   1.0000   30.0000
omega____ theta____ kappa____ phi______ frames
    -      108.0000  -80.0000  110.0717 26

 84 omega  119.00  153.00   1.0000   30.0000
omega____ theta____ kappa____ phi______ frames
    -      108.0000   64.0000  150.0000 34

 85 omega   86.00  111.00   1.0000   30.0000
omega____ theta____ kappa____ phi______ frames
    -      108.0000   64.0000  150.0000 25

 86 omega  122.00  174.00   1.0000   30.0000
omega____ theta____ kappa____ phi______ frames
    -      108.0000   64.0000   60.0000 52

 87 omega   86.00  118.00   1.0000   30.0000
omega____ theta____ kappa____ phi______ frames
    -      108.0000   64.0000   60.0000 32

 88 omega   85.00  111.00   1.0000   30.0000
omega____ theta____ kappa____ phi______ frames
    -      108.0000   64.0000    0.0000 26

 89 omega   86.00  175.00   1.0000   30.0000
omega____ theta____ kappa____ phi______ frames
    -      108.0000   64.0000   30.0000 89

 90 omega   46.00  102.00   1.0000   30.0000
omega____ theta____ kappa____ phi______ frames
    -      108.0000  -80.0000   78.1221 56

 91 omega  118.00  173.00   1.0000   30.0000
omega____ theta____ kappa____ phi______ frames
    -      108.0000   77.0000  120.0000 55

 92 omega   78.00  106.00   1.0000   30.0000
omega____ theta____ kappa____ phi______ frames
    -      108.0000   77.0000  120.0000 28

 93 omega   86.00  111.00   1.0000   30.0000
omega____ theta____ kappa____ phi______ frames
    -      108.0000   64.0000  -90.0000 25

 94 omega   85.00  112.00   1.0000   30.0000
omega____ theta____ kappa____ phi______ frames
    -      108.0000   64.0000  -60.0000 27

 95 omega   85.00  175.00   1.0000   30.0000
omega____ theta____ kappa____ phi______ frames
    -      108.0000   64.0000 -120.0000 90

 96 omega   78.00  165.00   1.0000   30.0000
omega____ theta____ kappa____ phi______ frames
    -      108.0000   77.0000    0.0000 87

 97 omega  109.00  178.00   1.0000   30.0000
omega____ theta____ kappa____ phi______ frames
    -      108.0000   77.0000   90.0000 69

 98 omega   78.00  105.00   1.0000   30.0000
omega____ theta____ kappa____ phi______ frames
    -      108.0000   77.0000   90.0000 27

 99 omega   79.00  104.00   1.0000   30.0000
omega____ theta____ kappa____ phi______ frames
    -      108.0000   77.0000 -120.0000 25

100 omega   85.00  112.00   1.0000   30.0000
omega____ theta____ kappa____ phi______ frames
    -      108.0000   64.0000  120.0000 27

101 omega   78.00  177.00   1.0000   30.0000
omega____ theta____ kappa____ phi______ frames
    -      108.0000   77.0000  -30.0000 99

102 omega   81.00  177.00   1.0000   30.0000
omega____ theta____ kappa____ phi______ frames
    -      108.0000   77.0000  -90.0000 96

103 omega  153.00  178.00   1.0000   30.0000
omega____ theta____ kappa____ phi______ frames
    -      108.0000   77.0000   30.0000 25

104 omega   78.00  104.00   1.0000   30.0000
omega____ theta____ kappa____ phi______ frames
    -      108.0000   77.0000   30.0000 26

105 omega   78.00  177.00   1.0000   30.0000
omega____ theta____ kappa____ phi______ frames
    -      108.0000   77.0000  150.0000 99

106 omega  116.00  160.00   1.0000   30.0000
omega____ theta____ kappa____ phi______ frames
    -      108.0000   77.0000  -60.0000 44

107 omega   75.00  138.00   1.0000   30.0000
omega____ theta____ kappa____ phi______ frames
    -      108.0000  -80.0000   42.6111 63

108 omega   80.00  107.00   1.0000   30.0000
omega____ theta____ kappa____ phi______ frames
    -      108.0000   77.0000  -60.0000 27

109 omega   85.00  174.00   1.0000   30.0000
omega____ theta____ kappa____ phi______ frames
    -      108.0000   64.0000 -180.0000 89

110 omega   85.00  175.00   1.0000   30.0000
omega____ theta____ kappa____ phi______ frames
    -      108.0000   64.0000 -150.0000 90

111 omega  153.00  178.00   1.0000   30.0000
omega____ theta____ kappa____ phi______ frames
    -      108.0000   77.0000   60.0000 25

112 omega   44.00   72.00   1.0000   30.0000
omega____ theta____ kappa____ phi______ frames
    -      108.0000  -80.0000   42.6111 28

113 omega   81.00  108.00   1.0000   30.0000
omega____ theta____ kappa____ phi______ frames
    -      108.0000   77.0000   60.0000 27

114 omega   78.00  105.00   1.0000   30.0000
omega____ theta____ kappa____ phi______ frames
    -      108.0000   77.0000 -150.0000 27

115 omega   85.00  128.00   1.0000   30.0000
omega____ theta____ kappa____ phi______ frames
    -      108.0000   64.0000   90.0000 43

116 omega   78.00  104.00   1.0000   30.0000
omega____ theta____ kappa____ phi______ frames
    -      108.0000   77.0000 -180.0000 26

117 omega   37.00  138.00   1.0000   30.0000
omega____ theta____ kappa____ phi______ frames
    -      108.0000  -80.0000 -121.1641 101

118 omega   82.00  113.00   1.0000   30.0000
omega____ theta____ kappa____ phi______ frames
    -      108.0000   38.0000 -180.0000 31

119 omega   85.00  144.00   1.0000   30.0000
omega____ theta____ kappa____ phi______ frames
    -      108.0000   64.0000  -30.0000 59

120 omega   73.00  138.00   1.0000   30.0000
omega____ theta____ kappa____ phi______ frames
    -      108.0000  -80.0000  -19.7808 65

121 omega   39.00  106.00   1.0000   30.0000
omega____ theta____ kappa____ phi______ frames
    -      108.0000  -80.0000  170.1057 67

122 omega  -69.00   21.00   1.0000    5.0000
omega____ theta____ kappa____ phi______ frames
    -        0.0000  -57.0000 -120.0000 90

123 omega  -69.00   21.00   1.0000    5.0000
omega____ theta____ kappa____ phi______ frames
    -        0.0000  -57.0000  -30.0000 90

124 omega  -25.00   67.00   1.0000   25.0000
omega____ theta____ kappa____ phi______ frames
    -       -3.5000   50.0000   90.0000 92

125 omega   -7.00   92.00   1.0000    5.0000
omega____ theta____ kappa____ phi______ frames
    -       22.0000   76.0000  -33.3474 99

126 omega   -6.00   92.00   1.0000    5.0000
omega____ theta____ kappa____ phi______ frames
    -       22.0000   74.0000 -107.2428 98

127 omega    5.00   95.00   1.0000    5.0000
omega____ theta____ kappa____ phi______ frames
    -       26.0000   56.0000   67.6897 90

128 omega    5.00   95.00   1.0000    5.0000
omega____ theta____ kappa____ phi______ frames
    -       26.0000   55.0000  118.0348 90

129 omega    7.00   49.00   1.0000   25.0000
omega____ theta____ kappa____ phi______ frames
    -       38.0000   78.0000  -77.5464 42

130 omega   11.00   49.00   1.0000   25.0000
omega____ theta____ kappa____ phi______ frames
    -       42.0000   78.0000  139.7759 38

131 omega   15.00   47.00   1.0000   25.0000
omega____ theta____ kappa____ phi______ frames
    -       46.0000   79.0000    6.0476 32

132 omega   14.00   46.00   1.0000   25.0000
omega____ theta____ kappa____ phi______ frames
    -       46.0000   80.0000  132.9154 32

133 omega   18.00   46.00   1.0000   25.0000
omega____ theta____ kappa____ phi______ frames
    -       50.0000   80.0000   64.1821 28

134 omega   18.00   46.00   1.0000   25.0000
omega____ theta____ kappa____ phi______ frames
    -       50.0000   80.0000 -161.5012 28

135 omega   18.00   46.00   1.0000   25.0000
omega____ theta____ kappa____ phi______ frames
    -       50.0000   80.0000  140.5717 28

136 omega   18.00   46.00   1.0000   25.0000
omega____ theta____ kappa____ phi______ frames
    -       50.0000   80.0000  -38.7475 28

137 omega   20.00   90.00   1.0000   25.0000
omega____ theta____ kappa____ phi______ frames
    -       50.0000   77.0000   37.0187 70

138 omega  -13.00   90.00   1.0000   25.0000
omega____ theta____ kappa____ phi______ frames
    -       58.0000  -80.0000 -124.5458 103

139 omega   28.00  128.00   1.0000   25.0000
omega____ theta____ kappa____ phi______ frames
    -       58.0000   77.0000 -138.5725 100

140 omega   28.00  128.00   1.0000   25.0000
omega____ theta____ kappa____ phi______ frames
    -       58.0000   77.0000  137.8035 100

141 omega   29.00  128.00   1.0000   25.0000
omega____ theta____ kappa____ phi______ frames
    -       58.0000   75.0000   41.3439 99

142 omega   33.00  132.00   1.0000   25.0000
omega____ theta____ kappa____ phi______ frames
    -       62.0000   76.0000  157.3473 99

143 omega   34.00  131.00   1.0000   25.0000
omega____ theta____ kappa____ phi______ frames
    -       62.0000   73.0000   50.9194 97

144 omega   34.00  132.00   1.0000   25.0000
omega____ theta____ kappa____ phi______ frames
    -       62.0000   74.0000  -13.6069 98

145 omega   33.00  132.00   1.0000   25.0000
omega____ theta____ kappa____ phi______ frames
    -       62.0000   75.0000   89.6371 99

146 omega   43.00  134.00   1.0000   25.0000
omega____ theta____ kappa____ phi______ frames
    -       66.0000   66.0000  178.4043 91

147 omega   45.00  135.00   1.0000   25.0000
omega____ theta____ kappa____ phi______ frames
    -       66.0000   56.0000 -137.1609 90

148 omega   38.00  135.00   1.0000   25.0000
omega____ theta____ kappa____ phi______ frames
    -       66.0000   73.0000 -117.1224 97

149 omega   44.00  134.00   1.0000   25.0000
omega____ theta____ kappa____ phi______ frames
    -       66.0000   61.0000   20.7625 90

150 omega   45.00  135.00   1.0000   25.0000
omega____ theta____ kappa____ phi______ frames
    -       66.0000   58.0000  -51.0596 90

151 omega   40.00  140.00   1.0000   25.0000
omega____ theta____ kappa____ phi______ frames
    -       70.0000   77.0000 -109.3590 100

152 omega   -1.00  102.00   1.0000   25.0000
omega____ theta____ kappa____ phi______ frames
    -       70.0000  -80.0000  -35.2093 103

153 omega   -1.00  102.00   1.0000   25.0000
omega____ theta____ kappa____ phi______ frames
    -       70.0000  -80.0000  -80.0911 103

154 omega   53.00  143.00   1.0000   25.0000
omega____ theta____ kappa____ phi______ frames
    -       74.0000   55.0000   61.1228 90

155 omega   53.00  144.00   1.0000   25.0000
omega____ theta____ kappa____ phi______ frames
    -       74.0000   52.0000  123.5469 91

156 omega   51.00  141.00   1.0000   25.0000
omega____ theta____ kappa____ phi______ frames
    -       74.0000   64.0000    1.4709 90

157 omega   44.00  144.00   1.0000   25.0000
omega____ theta____ kappa____ phi______ frames
    -       74.0000   77.0000  -67.5878 100

158 omega    7.00  110.00   1.0000   25.0000
omega____ theta____ kappa____ phi______ frames
    -       78.0000  -80.0000  179.1246 103

159 omega   55.00  146.00   1.0000   25.0000
omega____ theta____ kappa____ phi______ frames
    -       78.0000   65.0000   -9.6161 91

160 omega   50.00  147.00   1.0000   25.0000
omega____ theta____ kappa____ phi______ frames
    -       78.0000   73.0000   89.2276 97

161 omega   53.00  146.00   1.0000   25.0000
omega____ theta____ kappa____ phi______ frames
    -       78.0000   69.0000  -23.2095 93

162 omega   58.00  146.00   1.0000   25.0000
omega____ theta____ kappa____ phi______ frames
    -       78.0000   59.0000  -52.8053 88

;
_diffrn_measurement_device '\k-geometry diffractometer'
_diffrn_measurement_device_type 'Agilent SuperNova, Dual, Cu at zero, Eos'
_diffrn_measurement_method '\w scans'
_diffrn_measurement_specimen_support 'polyimid foil'
_diffrn_orient_matrix_UB_11 0.0615867000
_diffrn_orient_matrix_UB_12 -0.1219847000
_diffrn_orient_matrix_UB_13 0.0143895000
_diffrn_orient_matrix_UB_21 -0.0117386000
_diffrn_orient_matrix_UB_22 0.0026999000
_diffrn_orient_matrix_UB_23 0.0936123000
_diffrn_orient_matrix_UB_31 -0.1217077000
_diffrn_orient_matrix_UB_32 -0.0334959000
_diffrn_orient_matrix_UB_33 0.0331249000
_diffrn_radiation_monochromator mirror
_diffrn_radiation_probe x-ray
_diffrn_radiation_type 'Cu K\a'
_diffrn_radiation_wavelength 1.5418
_diffrn_reflns_av_R_equivalents 0.0431
_diffrn_reflns_av_unetI/netI 0.0213
_diffrn_reflns_laue_measured_fraction_full 0.985
_diffrn_reflns_laue_measured_fraction_max 0.975
_diffrn_reflns_limit_h_max 14
_diffrn_reflns_limit_h_min -15
_diffrn_reflns_limit_k_max 15
_diffrn_reflns_limit_k_min -15
_diffrn_reflns_limit_l_max 20
_diffrn_reflns_limit_l_min -20
_diffrn_reflns_number 88872
_diffrn_reflns_point_group_measured_fraction_full 0.985
_diffrn_reflns_point_group_measured_fraction_max 0.975
_diffrn_reflns_theta_full 67.684
_diffrn_reflns_theta_max 70.698
_diffrn_reflns_theta_min 3.630
_diffrn_source 'microfocus X-Ray tube'
_diffrn_source_type 'Agilent SuperNova (Cu) X-ray Source'
_exptl_absorpt_coefficient_mu 2.955
_exptl_absorpt_correction_T_max 0.929
_exptl_absorpt_correction_T_min 0.646
_exptl_absorpt_correction_type gaussian
_exptl_absorpt_process_details
;
CrysAlisPro, Agilent Technologies,
Version 1.171.36.28 (release 01-02-2013 CrysAlis171 .NET)
(compiled Feb  1 2013,16:14:44)
Numerical absorption correction based on gaussian integration over
            a multifaceted crystal model
;
_exptl_crystal_colour yellow
_exptl_crystal_colour_primary yellow
_exptl_crystal_density_diffrn 1.294
_exptl_crystal_description plate
_exptl_crystal_F_000 964
_exptl_crystal_size_max 0.184
_exptl_crystal_size_mid 0.093
_exptl_crystal_size_min 0.025
_refine_diff_density_max 0.806
_refine_diff_density_min -0.731
_refine_diff_density_rms 0.064
_refine_ls_extinction_method none
_refine_ls_goodness_of_fit_ref 1.100
_refine_ls_hydrogen_treatment constr
_refine_ls_matrix_type full
_refine_ls_number_parameters 559
_refine_ls_number_reflns 8834
_refine_ls_number_restraints 0
_refine_ls_restrained_S_all 1.100
_refine_ls_R_factor_all 0.0329
_refine_ls_R_factor_gt 0.0308
_refine_ls_shift/su_max 0.002
_refine_ls_shift/su_mean 0.000
_refine_ls_structure_factor_coef Fsqd
_refine_ls_weighting_details 'w=1/[\s^2^(Fo^2^)+(0.0397P)^2^+2.1636P] where P=(Fo^2^+2Fc^2^)/3'
_refine_ls_weighting_scheme calc
_refine_ls_wR_factor_gt 0.0808
_refine_ls_wR_factor_ref 0.0820
_reflns_Friedel_coverage 0.000
_reflns_number_gt 8386
_reflns_number_total 8834
_reflns_threshold_expression 'I > 2\s(I)'
_cod_data_source_file ic5b00333_si_001.cif
_cod_data_source_block ba_ms3
_cod_database_code 4343175
_audit_block_refno 1730
_audit_block_usercomment 'MS136, plate, yellow'
_chemical_oxdiff_formula 'C53 H59 N5 Nb1 P1 Si1'
_chemical_oxdiff_usercomment 'MS136, plate, yellow'
_shelx_space_group_comment
;
The symmetry employed for this shelxl refinement is uniquely defined
by the following loop, which should always be used as a source of
symmetry information in preference to the above space-group names.
They are only intended as comments.
;
_shelx_estimated_absorpt_t_max 0.757
_shelx_estimated_absorpt_t_min 0.757
_reflns_odcompleteness_completeness 98.50
_reflns_odcompleteness_iscentric 1
_reflns_odcompleteness_theta 66.97
_shelxl_version_number 2014/7
_olex2_refinement_description
;
1. Fixed Uiso
 At 1.2 times of:
  All C(H) groups, All C(H,H) groups
 At 1.5 times of:
  All C(H,H,H) groups
2.a Secondary CH2 refined with riding coordinates:
 C1(H1A,H1B), C2(H2A,H2B), C3(H3A,H3B)
2.b Aromatic/amide H refined with riding coordinates:
 C6(H6), C7(H7), C8(H8), C9(H9), C12(H12), C13(H13), C14(H14), C15(H15),
 C18(H18), C19(H19), C20(H20), C21(H21), C23(H23), C25(H25), C27(H27), C31(H31),
  C33(H33), C35(H35), C39(H39), C41(H41), C43(H43), C49(H49), C50(H50),
 C51(H51), C52(H52), C53(H53)
2.c Idealised Me refined as rotating group:
 C28(H28A,H28B,H28C), C29(H29A,H29B,H29C), C36(H36A,H36B,H36C), C37(H37A,H37B,
 H37C), C44(H44A,H44B,H44C), C45(H45A,H45B,H45C), C46(H46A,H46B,H46C), C47(H47A,
 H47B,H47C), C48(H48A,H48B,H48C)
;
_olex2_submission_special_instructions 'No special instructions were received'
_cell_oxdiff_length_a 12.33713(18)
_cell_oxdiff_length_b 12.97373(17)
_cell_oxdiff_length_c 16.8536(2)
_cell_oxdiff_angle_alpha 73.3096(11)
_cell_oxdiff_angle_beta 68.5804(12)
_cell_oxdiff_angle_gamma 73.5376(12)
_cell_oxdiff_volume 2356.76(5)
_cell_oxdiff_measurement_reflns_used 52261

loop_
_symmetry_equiv_pos_as_xyz
'x, y, z'
'-x, -y, -z'

loop_
_atom_site_label
_atom_site_type_symbol
_atom_site_fract_x
_atom_site_fract_y
_atom_site_fract_z
_atom_site_U_iso_or_equiv
_atom_site_adp_type
_atom_site_occupancy
_atom_site_site_symmetry_order
_atom_site_calc_flag
_atom_site_refinement_flags_posn
Nb Nb 0.56885(2) 0.81305(2) 0.74821(2) 0.01409(6) Uani 1 1 d .
P P 0.37897(5) 0.81982(4) 0.90720(3) 0.01558(11) Uani 1 1 d .
Si Si 0.81967(6) 0.80478(5) 0.56132(4) 0.02353(13) Uani 1 1 d .
N1 N 0.57623(15) 0.64269(14) 0.80000(11) 0.0169(4) Uani 1 1 d .
N2 N 0.64451(15) 0.85324(14) 0.82324(11) 0.0173(4) Uani 1 1 d .
N3 N 0.45801(15) 0.97431(14) 0.72755(11) 0.0174(4) Uani 1 1 d .
N4 N 0.69542(16) 0.80831(14) 0.65367(11) 0.0193(4) Uani 1 1 d .
N5 N 0.45259(16) 0.78631(14) 0.67117(11) 0.0186(4) Uani 1 1 d .
C1 C 0.52175(19) 0.59541(17) 0.89306(13) 0.0195(4) Uani 1 1 d .
H1A H 0.5388 0.6331 0.9293 0.023 Uiso 1 1 calc R
H1B H 0.5598 0.5169 0.9054 0.023 Uiso 1 1 calc R
C2 C 0.57538(19) 0.92234(17) 0.88885(13) 0.0184(4) Uani 1 1 d .
H2A H 0.5076 0.9729 0.8709 0.022 Uiso 1 1 calc R
H2B H 0.6266 0.9674 0.8910 0.022 Uiso 1 1 calc R
C3 C 0.32900(19) 0.98330(17) 0.75031(13) 0.0189(4) Uani 1 1 d .
H3A H 0.3144 0.9115 0.7516 0.023 Uiso 1 1 calc R
H3B H 0.3011 1.0378 0.7035 0.023 Uiso 1 1 calc R
C4 C 0.38770(19) 0.60470(17) 0.91985(13) 0.0193(4) Uani 1 1 d .
C5 C 0.30805(19) 0.70503(17) 0.93251(13) 0.0175(4) Uani 1 1 d .
C6 C 0.1864(2) 0.71372(19) 0.95212(14) 0.0233(5) Uani 1 1 d .
H6 H 0.1339 0.7825 0.9582 0.028 Uiso 1 1 calc R
C7 C 0.1416(2) 0.6221(2) 0.96278(16) 0.0312(5) Uani 1 1 d .
H7 H 0.0585 0.6279 0.9762 0.037 Uiso 1 1 calc R
C8 C 0.2188(2) 0.5223(2) 0.95363(17) 0.0316(5) Uani 1 1 d .
H8 H 0.1883 0.4591 0.9621 0.038 Uiso 1 1 calc R
C9 C 0.3407(2) 0.51366(18) 0.93208(14) 0.0250(5) Uani 1 1 d .
H9 H 0.3925 0.4447 0.9256 0.030 Uiso 1 1 calc R
C10 C 0.52881(19) 0.85392(16) 0.97881(13) 0.0188(4) Uani 1 1 d .
C11 C 0.43422(18) 0.80263(16) 0.99753(13) 0.0173(4) Uani 1 1 d .
C12 C 0.3892(2) 0.74046(17) 1.08011(13) 0.0206(4) Uani 1 1 d .
H12 H 0.3252 0.7057 1.0919 0.025 Uiso 1 1 calc R
C13 C 0.4380(2) 0.72929(18) 1.14529(14) 0.0249(5) Uani 1 1 d .
H13 H 0.4066 0.6880 1.2019 0.030 Uiso 1 1 calc R
C14 C 0.5327(2) 0.77878(19) 1.12719(14) 0.0266(5) Uani 1 1 d .
H14 H 0.5669 0.7705 1.1714 0.032 Uiso 1 1 calc R
C15 C 0.5778(2) 0.84065(18) 1.04451(14) 0.0228(5) Uani 1 1 d .
H15 H 0.6427 0.8742 1.0328 0.027 Uiso 1 1 calc R
C16 C 0.25449(19) 1.01661(17) 0.83698(13) 0.0186(4) Uani 1 1 d .
C17 C 0.26589(18) 0.94533(17) 0.91507(13) 0.0179(4) Uani 1 1 d .
C18 C 0.1976(2) 0.97523(18) 0.99486(14) 0.0227(5) Uani 1 1 d .
H18 H 0.2061 0.9270 1.0476 0.027 Uiso 1 1 calc R
C19 C 0.1177(2) 1.07462(19) 0.99761(15) 0.0272(5) Uani 1 1 d .
H19 H 0.0720 1.0950 1.0519 0.033 Uiso 1 1 calc R
C20 C 0.1049(2) 1.14401(19) 0.92066(15) 0.0282(5) Uani 1 1 d .
H20 H 0.0499 1.2121 0.9222 0.034 Uiso 1 1 calc R
C21 C 0.1716(2) 1.11475(18) 0.84151(15) 0.0240(5) Uani 1 1 d .
H21 H 0.1606 1.1625 0.7893 0.029 Uiso 1 1 calc R
C22 C 0.6638(2) 0.56420(17) 0.75374(14) 0.0216(4) Uani 1 1 d .
C23 C 0.7461(2) 0.48482(17) 0.79063(15) 0.0232(5) Uani 1 1 d .
H23 H 0.7416 0.4816 0.8488 0.028 Uiso 1 1 calc R
C24 C 0.8342(2) 0.41084(18) 0.74382(16) 0.0268(5) Uani 1 1 d .
C25 C 0.8409(2) 0.41557(19) 0.65887(16) 0.0295(5) Uani 1 1 d .
H25 H 0.9014 0.3660 0.6264 0.035 Uiso 1 1 calc R
C26 C 0.7602(2) 0.49192(19) 0.62090(15) 0.0282(5) Uani 1 1 d .
C27 C 0.6732(2) 0.56470(18) 0.66804(15) 0.0245(5) Uani 1 1 d .
H27 H 0.6180 0.6166 0.6417 0.029 Uiso 1 1 calc R
C28 C 0.9218(2) 0.3273(2) 0.78458(18) 0.0369(6) Uani 1 1 d .
H28A H 1.0028 0.3355 0.7483 0.055 Uiso 1 1 calc GR
H28B H 0.9118 0.2533 0.7892 0.055 Uiso 1 1 calc GR
H28C H 0.9077 0.3389 0.8428 0.055 Uiso 1 1 calc GR
C29 C 0.7688(3) 0.4978(2) 0.52785(16) 0.0373(6) Uani 1 1 d .
H29A H 0.8342 0.5340 0.4879 0.056 Uiso 1 1 calc GR
H29B H 0.6941 0.5400 0.5172 0.056 Uiso 1 1 calc GR
H29C H 0.7837 0.4234 0.5182 0.056 Uiso 1 1 calc GR
C30 C 0.76852(19) 0.82835(18) 0.81014(13) 0.0197(4) Uani 1 1 d .
C31 C 0.8319(2) 0.91054(19) 0.79315(14) 0.0235(5) Uani 1 1 d .
H31 H 0.7906 0.9845 0.7926 0.028 Uiso 1 1 calc R
C32 C 0.9545(2) 0.8854(2) 0.77714(15) 0.0291(5) Uani 1 1 d .
C33 C 1.0130(2) 0.7765(2) 0.78076(16) 0.0329(6) Uani 1 1 d .
H33 H 1.0963 0.7586 0.7712 0.039 Uiso 1 1 calc R
C34 C 0.9525(2) 0.6930(2) 0.79808(16) 0.0311(5) Uani 1 1 d .
C35 C 0.8299(2) 0.72066(19) 0.81198(15) 0.0250(5) Uani 1 1 d .
H35 H 0.7878 0.6645 0.8229 0.030 Uiso 1 1 calc R
C36 C 1.0225(3) 0.9755(3) 0.75505(19) 0.0422(7) Uani 1 1 d .
H36A H 1.0740 0.9821 0.6945 0.063 Uiso 1 1 calc GR
H36B H 1.0712 0.9574 0.7938 0.063 Uiso 1 1 calc GR
H36C H 0.9665 1.0452 0.7626 0.063 Uiso 1 1 calc GR
C37 C 1.0166(2) 0.5748(2) 0.8010(2) 0.0429(7) Uani 1 1 d .
H37A H 1.0304 0.5549 0.7458 0.064 Uiso 1 1 calc GR
H37B H 0.9681 0.5273 0.8489 0.064 Uiso 1 1 calc GR
H37C H 1.0930 0.5656 0.8104 0.064 Uiso 1 1 calc GR
C38 C 0.4961(2) 1.07411(17) 0.69703(13) 0.0199(4) Uani 1 1 d .
C39 C 0.4200(2) 1.17713(18) 0.68288(14) 0.0247(5) Uani 1 1 d .
H39 H 0.3388 1.1796 0.6918 0.030 Uiso 1 1 calc R
C40 C 0.4606(2) 1.27550(19) 0.65621(15) 0.0305(5) Uani 1 1 d .
C41 C 0.5789(2) 1.27323(19) 0.64092(15) 0.0306(5) Uani 1 1 d .
H41 H 0.6065 1.3401 0.6231 0.037 Uiso 1 1 calc R
C42 C 0.6582(2) 1.17328(19) 0.65151(14) 0.0264(5) Uani 1 1 d .
C43 C 0.6169(2) 1.07565(18) 0.67889(13) 0.0214(4) Uani 1 1 d .
H43 H 0.6716 1.0080 0.6856 0.026 Uiso 1 1 calc R
C44 C 0.3722(3) 1.3837(2) 0.6501(2) 0.0472(7) Uani 1 1 d .
H44A H 0.3027 1.3731 0.6407 0.071 Uiso 1 1 calc GR
H44B H 0.4096 1.4381 0.6013 0.071 Uiso 1 1 calc GR
H44C H 0.3474 1.4098 0.7044 0.071 Uiso 1 1 calc GR
C45 C 0.7868(2) 1.1717(2) 0.63582(17) 0.0351(6) Uani 1 1 d .
H45A H 0.8194 1.2148 0.5777 0.053 Uiso 1 1 calc GR
H45B H 0.8315 1.0958 0.6398 0.053 Uiso 1 1 calc GR
H45C H 0.7932 1.2035 0.6797 0.053 Uiso 1 1 calc GR
C46 C 0.7737(3) 0.8021(2) 0.46775(16) 0.0382(6) Uani 1 1 d .
H46A H 0.7315 0.7418 0.4841 0.057 Uiso 1 1 calc GR
H46B H 0.8443 0.7912 0.4173 0.057 Uiso 1 1 calc GR
H46C H 0.7211 0.8719 0.4528 0.057 Uiso 1 1 calc GR
C47 C 0.9390(2) 0.6852(2) 0.58130(17) 0.0367(6) Uani 1 1 d .
H47A H 0.9726 0.6973 0.6215 0.055 Uiso 1 1 calc GR
H47B H 1.0015 0.6767 0.5261 0.055 Uiso 1 1 calc GR
H47C H 0.9056 0.6185 0.6068 0.055 Uiso 1 1 calc GR
C48 C 0.8799(3) 0.9314(2) 0.53259(19) 0.0436(7) Uani 1 1 d .
H48A H 0.8181 0.9960 0.5227 0.065 Uiso 1 1 calc GR
H48B H 0.9482 0.9301 0.4795 0.065 Uiso 1 1 calc GR
H48C H 0.9050 0.9350 0.5804 0.065 Uiso 1 1 calc GR
C49 C 0.3892(2) 0.70719(18) 0.69863(14) 0.0230(5) Uani 1 1 d .
H49 H 0.3877 0.6588 0.7532 0.028 Uiso 1 1 calc R
C50 C 0.3258(2) 0.6930(2) 0.65079(16) 0.0301(5) Uani 1 1 d .
H50 H 0.2813 0.6364 0.6725 0.036 Uiso 1 1 calc R
C51 C 0.3284(2) 0.7618(2) 0.57170(16) 0.0372(6) Uani 1 1 d .
H51 H 0.2853 0.7539 0.5380 0.045 Uiso 1 1 calc R
C52 C 0.3942(2) 0.8425(2) 0.54187(16) 0.0359(6) Uani 1 1 d .
H52 H 0.3980 0.8906 0.4869 0.043 Uiso 1 1 calc R
C53 C 0.4548(2) 0.85271(19) 0.59309(14) 0.0248(5) Uani 1 1 d .
H53 H 0.4998 0.9089 0.5723 0.030 Uiso 1 1 calc R

loop_
_atom_site_aniso_label
_atom_site_aniso_U_11
_atom_site_aniso_U_22
_atom_site_aniso_U_33
_atom_site_aniso_U_23
_atom_site_aniso_U_13
_atom_site_aniso_U_12
Nb 0.01236(10) 0.01741(9) 0.01227(9) -0.00510(6) -0.00273(6) -0.00200(6)
P 0.0125(3) 0.0192(2) 0.0142(2) -0.00542(19) -0.00336(19) -0.00075(19)
Si 0.0193(3) 0.0311(3) 0.0177(3) -0.0090(2) 0.0017(2) -0.0070(2)
N1 0.0166(9) 0.0190(8) 0.0146(8) -0.0046(7) -0.0038(7) -0.0028(7)
N2 0.0148(9) 0.0220(9) 0.0160(8) -0.0074(7) -0.0036(7) -0.0029(7)
N3 0.0153(9) 0.0205(8) 0.0159(8) -0.0045(7) -0.0046(7) -0.0021(7)
N4 0.0176(9) 0.0234(9) 0.0189(9) -0.0078(7) -0.0062(7) -0.0027(7)
N5 0.0165(9) 0.0228(9) 0.0175(9) -0.0087(7) -0.0054(7) -0.0007(7)
C1 0.0187(11) 0.0199(10) 0.0166(10) -0.0041(8) -0.0047(8) 0.0004(8)
C2 0.0168(11) 0.0219(10) 0.0183(10) -0.0096(8) -0.0038(8) -0.0030(8)
C3 0.0173(11) 0.0219(10) 0.0177(10) -0.0057(8) -0.0077(8) 0.0005(8)
C4 0.0203(11) 0.0236(10) 0.0128(9) -0.0037(8) -0.0047(8) -0.0033(9)
C5 0.0181(11) 0.0220(10) 0.0126(9) -0.0049(8) -0.0043(8) -0.0036(8)
C6 0.0180(11) 0.0277(11) 0.0235(11) -0.0086(9) -0.0041(9) -0.0031(9)
C7 0.0212(13) 0.0389(13) 0.0353(13) -0.0101(11) -0.0060(10) -0.0098(10)
C8 0.0323(14) 0.0312(12) 0.0360(13) -0.0081(10) -0.0088(11) -0.0147(11)
C9 0.0280(13) 0.0229(11) 0.0232(11) -0.0059(9) -0.0068(10) -0.0041(9)
C10 0.0175(11) 0.0191(10) 0.0190(10) -0.0100(8) -0.0039(8) 0.0015(8)
C11 0.0159(11) 0.0188(10) 0.0158(10) -0.0080(8) -0.0044(8) 0.0024(8)
C12 0.0205(11) 0.0220(10) 0.0177(10) -0.0070(8) -0.0036(9) -0.0017(9)
C13 0.0338(13) 0.0225(11) 0.0163(10) -0.0058(8) -0.0072(9) -0.0012(9)
C14 0.0342(14) 0.0293(12) 0.0204(11) -0.0099(9) -0.0137(10) -0.0006(10)
C15 0.0222(12) 0.0262(11) 0.0249(11) -0.0123(9) -0.0099(9) -0.0017(9)
C16 0.0144(11) 0.0228(10) 0.0201(10) -0.0077(8) -0.0050(8) -0.0030(8)
C17 0.0131(10) 0.0202(10) 0.0205(10) -0.0078(8) -0.0042(8) -0.0012(8)
C18 0.0190(11) 0.0275(11) 0.0197(11) -0.0060(9) -0.0041(9) -0.0031(9)
C19 0.0206(12) 0.0340(12) 0.0233(11) -0.0140(10) -0.0023(9) 0.0024(10)
C20 0.0219(12) 0.0262(11) 0.0308(12) -0.0109(10) -0.0066(10) 0.0068(9)
C21 0.0199(12) 0.0263(11) 0.0238(11) -0.0042(9) -0.0084(9) -0.0004(9)
C22 0.0187(11) 0.0215(10) 0.0237(11) -0.0053(8) -0.0045(9) -0.0049(9)
C23 0.0207(12) 0.0233(11) 0.0233(11) -0.0049(9) -0.0053(9) -0.0028(9)
C24 0.0219(12) 0.0242(11) 0.0305(12) -0.0060(9) -0.0045(10) -0.0034(9)
C25 0.0269(13) 0.0251(11) 0.0310(13) -0.0126(10) 0.0000(10) -0.0017(10)
C26 0.0309(14) 0.0280(12) 0.0259(12) -0.0110(9) -0.0037(10) -0.0074(10)
C27 0.0233(12) 0.0249(11) 0.0236(11) -0.0052(9) -0.0061(9) -0.0036(9)
C28 0.0265(14) 0.0318(13) 0.0438(15) -0.0091(11) -0.0088(12) 0.0058(11)
C29 0.0437(16) 0.0365(14) 0.0290(13) -0.0151(11) -0.0068(12) -0.0014(12)
C30 0.0166(11) 0.0297(11) 0.0154(10) -0.0088(8) -0.0046(8) -0.0045(9)
C31 0.0207(12) 0.0321(12) 0.0210(11) -0.0097(9) -0.0051(9) -0.0076(9)
C32 0.0223(12) 0.0464(14) 0.0243(12) -0.0112(10) -0.0050(10) -0.0142(11)
C33 0.0152(12) 0.0540(16) 0.0327(13) -0.0163(11) -0.0065(10) -0.0055(11)
C34 0.0205(12) 0.0420(14) 0.0338(13) -0.0165(11) -0.0106(10) 0.0011(10)
C35 0.0192(12) 0.0320(12) 0.0278(12) -0.0117(9) -0.0084(9) -0.0038(9)
C36 0.0292(15) 0.0601(18) 0.0443(16) -0.0108(13) -0.0090(12) -0.0229(13)
C37 0.0241(14) 0.0460(16) 0.0617(19) -0.0217(14) -0.0190(13) 0.0066(12)
C38 0.0259(12) 0.0238(10) 0.0104(9) -0.0048(8) -0.0048(8) -0.0053(9)
C39 0.0294(13) 0.0237(11) 0.0201(11) -0.0041(9) -0.0096(9) -0.0019(9)
C40 0.0446(16) 0.0230(11) 0.0228(11) -0.0043(9) -0.0119(11) -0.0037(11)
C41 0.0469(16) 0.0256(12) 0.0219(11) -0.0036(9) -0.0081(11) -0.0158(11)
C42 0.0347(14) 0.0293(12) 0.0177(10) -0.0057(9) -0.0056(10) -0.0127(10)
C43 0.0250(12) 0.0232(11) 0.0154(10) -0.0052(8) -0.0046(9) -0.0047(9)
C44 0.063(2) 0.0246(13) 0.0522(18) -0.0034(12) -0.0251(16) -0.0009(13)
C45 0.0368(15) 0.0363(13) 0.0349(14) -0.0071(11) -0.0066(11) -0.0177(12)
C46 0.0422(16) 0.0504(16) 0.0188(12) -0.0101(11) -0.0032(11) -0.0093(13)
C47 0.0213(13) 0.0465(15) 0.0342(14) -0.0144(12) 0.0005(11) -0.0005(11)
C48 0.0342(16) 0.0477(16) 0.0422(16) -0.0165(13) 0.0108(12) -0.0207(13)
C49 0.0212(12) 0.0265(11) 0.0224(11) -0.0094(9) -0.0060(9) -0.0029(9)
C50 0.0253(13) 0.0390(13) 0.0320(13) -0.0169(11) -0.0067(10) -0.0086(10)
C51 0.0304(14) 0.0635(18) 0.0272(13) -0.0190(12) -0.0104(11) -0.0120(13)
C52 0.0345(15) 0.0547(16) 0.0201(12) -0.0080(11) -0.0104(11) -0.0083(12)
C53 0.0225(12) 0.0327(12) 0.0185(10) -0.0069(9) -0.0053(9) -0.0044(9)

loop_
_atom_type_symbol
_atom_type_description
_atom_type_scat_dispersion_real
_atom_type_scat_dispersion_imag
_atom_type_scat_source
C C 0.0181 0.0091 'International Tables Vol C Tables 4.2.6.8 and 6.1.1.4'
H H 0.0000 0.0000 'International Tables Vol C Tables 4.2.6.8 and 6.1.1.4'
N N 0.0311 0.0180 'International Tables Vol C Tables 4.2.6.8 and 6.1.1.4'
Nb Nb -0.1121 2.4826 'International Tables Vol C Tables 4.2.6.8 and 6.1.1.4'
P P 0.2955 0.4335 'International Tables Vol C Tables 4.2.6.8 and 6.1.1.4'
Si Si 0.2541 0.3302 'International Tables Vol C Tables 4.2.6.8 and 6.1.1.4'

loop_
_exptl_crystal_face_index_h
_exptl_crystal_face_index_k
_exptl_crystal_face_index_l
_exptl_crystal_face_perp_dist
_exptl_oxdiff_crystal_face_indexfrac_h
_exptl_oxdiff_crystal_face_indexfrac_k
_exptl_oxdiff_crystal_face_indexfrac_l
_exptl_oxdiff_crystal_face_x
_exptl_oxdiff_crystal_face_y
_exptl_oxdiff_crystal_face_z
-8 -4 -2 0.0446 -8.0042 -4.0064 -2.0020 -0.0330 -0.1043 1.0421
1 4 10 0.0755 0.9971 3.9976 9.9996 -0.2823 0.9352 0.0760
-1 -4 -10 0.1052 -0.9971 -3.9976 -9.9996 0.2823 -0.9352 -0.0760
3 -6 3 0.0014 3.0005 -6.0019 2.9947 0.9600 0.2289 -0.0649
-3 6 -3 0.0234 -3.0005 6.0019 -2.9947 -0.9600 -0.2289 0.0649
-2 2 8 0.0797 -2.0040 1.9956 7.9989 -0.2517 0.7777 0.4420
8 4 2 0.0446 8.0042 4.0064 2.0020 0.0330 0.1043 -1.0421

loop_
_geom_angle_atom_site_label_1
_geom_angle_atom_site_label_2
_geom_angle_atom_site_label_3
_geom_angle
N1 Nb P 79.84(5)
N1 Nb N3 147.01(7)
N1 Nb N5 82.90(6)
N2 Nb P 78.32(5)
N2 Nb N1 101.44(7)
N2 Nb N3 94.07(6)
N2 Nb N5 170.77(6)
N3 Nb P 75.01(5)
N3 Nb N5 78.25(6)
N4 Nb P 175.30(6)
N4 Nb N1 99.95(7)
N4 Nb N2 97.16(7)
N4 Nb N3 106.83(7)
N4 Nb N5 90.03(7)
N5 Nb P 94.59(4)
C5 P Nb 108.96(7)
C5 P C11 105.99(9)
C5 P C17 109.15(10)
C11 P Nb 111.04(7)
C11 P C17 103.06(9)
C17 P Nb 117.92(7)
N4 Si C46 108.86(11)
N4 Si C47 110.83(10)
N4 Si C48 109.85(11)
C47 Si C46 111.85(12)
C47 Si C48 107.77(14)
C48 Si C46 107.61(14)
C1 N1 Nb 124.00(12)
C22 N1 Nb 120.32(13)
C22 N1 C1 113.11(16)
C2 N2 Nb 122.73(13)
C30 N2 Nb 123.23(13)
C30 N2 C2 113.67(16)
C3 N3 Nb 118.67(13)
C38 N3 Nb 126.17(14)
C38 N3 C3 115.12(17)
Si N4 Nb 179.42(12)
C49 N5 Nb 124.76(14)
C49 N5 C53 117.43(19)
C53 N5 Nb 117.76(15)
N1 C1 H1A 108.7
N1 C1 H1B 108.7
N1 C1 C4 114.19(16)
H1A C1 H1B 107.6
C4 C1 H1A 108.7
C4 C1 H1B 108.7
N2 C2 H2A 109.2
N2 C2 H2B 109.2
N2 C2 C10 112.03(16)
H2A C2 H2B 107.9
C10 C2 H2A 109.2
C10 C2 H2B 109.2
N3 C3 H3A 108.4
N3 C3 H3B 108.4
N3 C3 C16 115.53(17)
H3A C3 H3B 107.5
C16 C3 H3A 108.4
C16 C3 H3B 108.4
C5 C4 C1 121.39(19)
C9 C4 C1 120.52(19)
C9 C4 C5 118.1(2)
C4 C5 P 114.31(16)
C6 C5 P 124.49(16)
C6 C5 C4 120.7(2)
C5 C6 H6 119.9
C7 C6 C5 120.2(2)
C7 C6 H6 119.9
C6 C7 H7 120.3
C8 C7 C6 119.5(2)
C8 C7 H7 120.3
C7 C8 H8 119.7
C7 C8 C9 120.6(2)
C9 C8 H8 119.7
C4 C9 C8 120.9(2)
C4 C9 H9 119.6
C8 C9 H9 119.6
C11 C10 C2 119.98(18)
C15 C10 C2 121.6(2)
C15 C10 C11 118.4(2)
C10 C11 P 115.70(15)
C12 C11 P 123.41(17)
C12 C11 C10 120.87(19)
C11 C12 H12 120.0
C13 C12 C11 120.0(2)
C13 C12 H12 120.0
C12 C13 H13 120.2
C14 C13 C12 119.7(2)
C14 C13 H13 120.2
C13 C14 H14 119.9
C13 C14 C15 120.3(2)
C15 C14 H14 119.9
C10 C15 H15 119.6
C14 C15 C10 120.8(2)
C14 C15 H15 119.6
C17 C16 C3 119.72(18)
C21 C16 C3 121.82(19)
C21 C16 C17 118.42(19)
C16 C17 P 117.51(15)
C18 C17 P 122.30(16)
C18 C17 C16 120.04(19)
C17 C18 H18 119.8
C19 C18 C17 120.5(2)
C19 C18 H18 119.8
C18 C19 H19 120.3
C20 C19 C18 119.5(2)
C20 C19 H19 120.3
C19 C20 H20 119.8
C21 C20 C19 120.4(2)
C21 C20 H20 119.8
C16 C21 H21 119.4
C20 C21 C16 121.2(2)
C20 C21 H21 119.4
C23 C22 N1 121.85(19)
C27 C22 N1 121.04(19)
C27 C22 C23 117.1(2)
C22 C23 H23 119.2
C24 C23 C22 121.5(2)
C24 C23 H23 119.2
C23 C24 C28 120.4(2)
C25 C24 C23 119.3(2)
C25 C24 C28 120.3(2)
C24 C25 H25 119.6
C26 C25 C24 120.7(2)
C26 C25 H25 119.6
C25 C26 C29 120.6(2)
C27 C26 C25 119.5(2)
C27 C26 C29 119.9(2)
C22 C27 H27 119.0
C26 C27 C22 121.9(2)
C26 C27 H27 119.0
C24 C28 H28A 109.5
C24 C28 H28B 109.5
C24 C28 H28C 109.5
H28A C28 H28B 109.5
H28A C28 H28C 109.5
H28B C28 H28C 109.5
C26 C29 H29A 109.5
C26 C29 H29B 109.5
C26 C29 H29C 109.5
H29A C29 H29B 109.5
H29A C29 H29C 109.5
H29B C29 H29C 109.5
C31 C30 N2 121.65(19)
C35 C30 N2 119.58(19)
C35 C30 C31 118.8(2)
C30 C31 H31 119.5
C32 C31 C30 121.0(2)
C32 C31 H31 119.5
C31 C32 C36 120.5(2)
C33 C32 C31 118.7(2)
C33 C32 C36 120.7(2)
C32 C33 H33 119.2
C32 C33 C34 121.6(2)
C34 C33 H33 119.2
C33 C34 C35 118.6(2)
C33 C34 C37 121.4(2)
C35 C34 C37 120.0(2)
C30 C35 C34 121.3(2)
C30 C35 H35 119.4
C34 C35 H35 119.4
C32 C36 H36A 109.5
C32 C36 H36B 109.5
C32 C36 H36C 109.5
H36A C36 H36B 109.5
H36A C36 H36C 109.5
H36B C36 H36C 109.5
C34 C37 H37A 109.5
C34 C37 H37B 109.5
C34 C37 H37C 109.5
H37A C37 H37B 109.5
H37A C37 H37C 109.5
H37B C37 H37C 109.5
N3 C38 C39 123.8(2)
N3 C38 C43 119.94(19)
C39 C38 C43 116.3(2)
C38 C39 H39 119.0
C40 C39 C38 121.9(2)
C40 C39 H39 119.0
C39 C40 C44 119.3(2)
C41 C40 C39 119.8(2)
C41 C40 C44 120.8(2)
C40 C41 H41 119.8
C40 C41 C42 120.4(2)
C42 C41 H41 119.8
C41 C42 C45 120.0(2)
C43 C42 C41 119.6(2)
C43 C42 C45 120.4(2)
C38 C43 H43 119.0
C42 C43 C38 122.0(2)
C42 C43 H43 119.0
C40 C44 H44A 109.5
C40 C44 H44B 109.5
C40 C44 H44C 109.5
H44A C44 H44B 109.5
H44A C44 H44C 109.5
H44B C44 H44C 109.5
C42 C45 H45A 109.5
C42 C45 H45B 109.5
C42 C45 H45C 109.5
H45A C45 H45B 109.5
H45A C45 H45C 109.5
H45B C45 H45C 109.5
Si C46 H46A 109.5
Si C46 H46B 109.5
Si C46 H46C 109.5
H46A C46 H46B 109.5
H46A C46 H46C 109.5
H46B C46 H46C 109.5
Si C47 H47A 109.5
Si C47 H47B 109.5
Si C47 H47C 109.5
H47A C47 H47B 109.5
H47A C47 H47C 109.5
H47B C47 H47C 109.5
Si C48 H48A 109.5
Si C48 H48B 109.5
Si C48 H48C 109.5
H48A C48 H48B 109.5
H48A C48 H48C 109.5
H48B C48 H48C 109.5
N5 C49 H49 118.6
N5 C49 C50 122.8(2)
C50 C49 H49 118.6
C49 C50 H50 120.5
C51 C50 C49 119.0(2)
C51 C50 H50 120.5
C50 C51 H51 120.5
C50 C51 C52 119.1(2)
C52 C51 H51 120.5
C51 C52 H52 120.5
C51 C52 C53 119.0(2)
C53 C52 H52 120.5
N5 C53 C52 122.7(2)
N5 C53 H53 118.7
C52 C53 H53 118.7

loop_
_geom_bond_atom_site_label_1
_geom_bond_atom_site_label_2
_geom_bond_distance
Nb P 2.8476(5)
Nb N1 2.1192(17)
Nb N2 2.0637(17)
Nb N3 2.1624(17)
Nb N4 1.7792(18)
Nb N5 2.4009(17)
P C5 1.807(2)
P C11 1.819(2)
P C17 1.821(2)
Si N4 1.7414(18)
Si C46 1.873(3)
Si C47 1.858(3)
Si C48 1.859(3)
N1 C1 1.483(3)
N1 C22 1.424(3)
N2 C2 1.484(2)
N2 C30 1.417(3)
N3 C3 1.473(3)
N3 C38 1.396(3)
N5 C49 1.340(3)
N5 C53 1.345(3)
C1 H1A 0.9900
C1 H1B 0.9900
C1 C4 1.525(3)
C2 H2A 0.9900
C2 H2B 0.9900
C2 C10 1.515(3)
C3 H3A 0.9900
C3 H3B 0.9900
C3 C16 1.524(3)
C4 C5 1.410(3)
C4 C9 1.391(3)
C5 C6 1.392(3)
C6 H6 0.9500
C6 C7 1.389(3)
C7 H7 0.9500
C7 C8 1.385(4)
C8 H8 0.9500
C8 C9 1.391(4)
C9 H9 0.9500
C10 C11 1.398(3)
C10 C15 1.393(3)
C11 C12 1.393(3)
C12 H12 0.9500
C12 C13 1.390(3)
C13 H13 0.9500
C13 C14 1.387(4)
C14 H14 0.9500
C14 C15 1.393(3)
C15 H15 0.9500
C16 C17 1.403(3)
C16 C21 1.390(3)
C17 C18 1.399(3)
C18 H18 0.9500
C18 C19 1.385(3)
C19 H19 0.9500
C19 C20 1.384(3)
C20 H20 0.9500
C20 C21 1.383(3)
C21 H21 0.9500
C22 C23 1.407(3)
C22 C27 1.404(3)
C23 H23 0.9500
C23 C24 1.393(3)
C24 C25 1.388(3)
C24 C28 1.505(3)
C25 H25 0.9500
C25 C26 1.387(3)
C26 C27 1.382(3)
C26 C29 1.513(3)
C27 H27 0.9500
C28 H28A 0.9800
C28 H28B 0.9800
C28 H28C 0.9800
C29 H29A 0.9800
C29 H29B 0.9800
C29 H29C 0.9800
C30 C31 1.401(3)
C30 C35 1.385(3)
C31 H31 0.9500
C31 C32 1.392(3)
C32 C33 1.388(4)
C32 C36 1.512(4)
C33 H33 0.9500
C33 C34 1.391(4)
C34 C35 1.398(3)
C34 C37 1.509(4)
C35 H35 0.9500
C36 H36A 0.9800
C36 H36B 0.9800
C36 H36C 0.9800
C37 H37A 0.9800
C37 H37B 0.9800
C37 H37C 0.9800
C38 C39 1.412(3)
C38 C43 1.413(3)
C39 H39 0.9500
C39 C40 1.397(3)
C40 C41 1.379(4)
C40 C44 1.517(4)
C41 H41 0.9500
C41 C42 1.395(4)
C42 C43 1.391(3)
C42 C45 1.505(4)
C43 H43 0.9500
C44 H44A 0.9800
C44 H44B 0.9800
C44 H44C 0.9800
C45 H45A 0.9800
C45 H45B 0.9800
C45 H45C 0.9800
C46 H46A 0.9800
C46 H46B 0.9800
C46 H46C 0.9800
C47 H47A 0.9800
C47 H47B 0.9800
C47 H47C 0.9800
C48 H48A 0.9800
C48 H48B 0.9800
C48 H48C 0.9800
C49 H49 0.9500
C49 C50 1.387(3)
C50 H50 0.9500
C50 C51 1.370(4)
C51 H51 0.9500
C51 C52 1.374(4)
C52 H52 0.9500
C52 C53 1.384(3)
C53 H53 0.9500

loop_
_geom_torsion_atom_site_label_1
_geom_torsion_atom_site_label_2
_geom_torsion_atom_site_label_3
_geom_torsion_atom_site_label_4
_geom_torsion
Nb P C5 C4 43.74(16)
Nb P C5 C6 -128.27(17)
Nb P C11 C10 38.04(16)
Nb P C11 C12 -140.29(16)
Nb P C17 C16 20.64(19)
Nb P C17 C18 -154.92(16)
Nb N1 C1 C4 78.4(2)
Nb N1 C22 C23 121.61(19)
Nb N1 C22 C27 -56.8(3)
Nb N2 C2 C10 92.82(18)
Nb N2 C30 C31 122.21(18)
Nb N2 C30 C35 -56.2(2)
Nb N3 C3 C16 100.62(18)
Nb N3 C38 C39 178.51(15)
Nb N3 C38 C43 -1.8(3)
Nb N5 C49 C50 -178.22(16)
Nb N5 C53 C52 177.96(18)
P C5 C6 C7 174.01(17)
P C11 C12 C13 178.58(16)
P C17 C18 C19 175.99(18)
N1 C1 C4 C5 -76.0(2)
N1 C1 C4 C9 103.7(2)
N1 C22 C23 C24 -177.7(2)
N1 C22 C27 C26 177.5(2)
N2 C2 C10 C11 -73.4(2)
N2 C2 C10 C15 106.9(2)
N2 C30 C31 C32 -177.54(19)
N2 C30 C35 C34 179.0(2)
N3 C3 C16 C17 -66.3(3)
N3 C3 C16 C21 116.0(2)
N3 C38 C39 C40 176.9(2)
N3 C38 C43 C42 -177.53(19)
N5 C49 C50 C51 0.6(4)
C1 N1 C22 C23 -40.9(3)
C1 N1 C22 C27 140.6(2)
C1 C4 C5 P 4.0(2)
C1 C4 C5 C6 176.34(19)
C1 C4 C9 C8 -177.8(2)
C2 N2 C30 C31 -50.9(3)
C2 N2 C30 C35 130.7(2)
C2 C10 C11 P 2.4(2)
C2 C10 C11 C12 -179.23(18)
C2 C10 C15 C14 179.04(19)
C3 N3 C38 C39 -4.0(3)
C3 N3 C38 C43 175.70(17)
C3 C16 C17 P 4.5(3)
C3 C16 C17 C18 -179.8(2)
C3 C16 C21 C20 -179.8(2)
C4 C5 C6 C7 2.5(3)
C5 P C11 C10 156.23(15)
C5 P C11 C12 -22.10(19)
C5 P C17 C16 -104.34(17)
C5 P C17 C18 80.1(2)
C5 C4 C9 C8 1.9(3)
C5 C6 C7 C8 -0.1(3)
C6 C7 C8 C9 -1.4(4)
C7 C8 C9 C4 0.5(4)
C9 C4 C5 P -175.70(15)
C9 C4 C5 C6 -3.4(3)
C10 C11 C12 C13 0.3(3)
C11 P C5 C4 -75.82(16)
C11 P C5 C6 112.17(18)
C11 P C17 C16 143.32(17)
C11 P C17 C18 -32.2(2)
C11 C10 C15 C14 -0.7(3)
C11 C12 C13 C14 -1.0(3)
C12 C13 C14 C15 0.9(3)
C13 C14 C15 C10 0.0(3)
C15 C10 C11 P -177.82(15)
C15 C10 C11 C12 0.6(3)
C16 C17 C18 C19 0.5(3)
C17 P C5 C4 173.80(15)
C17 P C5 C6 1.8(2)
C17 P C11 C10 -89.14(16)
C17 P C11 C12 92.53(18)
C17 C16 C21 C20 2.5(3)
C17 C18 C19 C20 0.7(4)
C18 C19 C20 C21 -0.3(4)
C19 C20 C21 C16 -1.3(4)
C21 C16 C17 P -177.73(17)
C21 C16 C17 C18 -2.1(3)
C22 N1 C1 C4 -119.8(2)
C22 C23 C24 C25 0.0(4)
C22 C23 C24 C28 179.5(2)
C23 C22 C27 C26 -1.0(3)
C23 C24 C25 C26 -0.8(4)
C24 C25 C26 C27 0.7(4)
C24 C25 C26 C29 179.2(2)
C25 C26 C27 C22 0.2(4)
C27 C22 C23 C24 0.8(3)
C28 C24 C25 C26 179.7(2)
C29 C26 C27 C22 -178.3(2)
C30 N2 C2 C10 -94.0(2)
C30 C31 C32 C33 -1.8(3)
C30 C31 C32 C36 177.3(2)
C31 C30 C35 C34 0.6(3)
C31 C32 C33 C34 1.4(4)
C32 C33 C34 C35 0.1(4)
C32 C33 C34 C37 179.4(2)
C33 C34 C35 C30 -1.1(4)
C35 C30 C31 C32 0.9(3)
C36 C32 C33 C34 -177.8(2)
C37 C34 C35 C30 179.6(2)
C38 N3 C3 C16 -77.1(2)
C38 C39 C40 C41 1.6(3)
C38 C39 C40 C44 -174.5(2)
C39 C38 C43 C42 2.2(3)
C39 C40 C41 C42 0.3(3)
C40 C41 C42 C43 -0.9(3)
C40 C41 C42 C45 -179.2(2)
C41 C42 C43 C38 -0.4(3)
C43 C38 C39 C40 -2.8(3)
C44 C40 C41 C42 176.3(2)
C45 C42 C43 C38 177.9(2)
C49 N5 C53 C52 0.5(3)
C49 C50 C51 C52 0.4(4)
C50 C51 C52 C53 -0.8(4)
C51 C52 C53 N5 0.3(4)
C53 N5 C49 C50 -1.0(3)
